data_7709237
loop_
_publ_author_name
'Dais, Tyson N.'
'Takano, Rina'
'Ishida, Takayuki'
'Plieger, Paul G.'

_publ_section_title
;
 Self-assembly of non-macrocyclic triangular Ni<sub>3</sub>Ln clusters.
;
_journal_issue 4
_journal_name_full 'Dalton transactions (Cambridge, England : 2003)'
_journal_page_first 1446
_journal_page_last 1453
_journal_paper_doi 10.1039/d1dt03742k
_journal_volume 51
_journal_year 2022
_chemical_formula_moiety 'C36 H30 Eu N2 Ni3 O24, N O3, 1.5(C H4 O)'
_chemical_formula_sum 'C37.5 H36 Eu N3 Ni3 O28.5'
_chemical_formula_weight 1312.78
_space_group_crystal_system monoclinic
_space_group_IT_number 15
_space_group_name_Hall '-C 2yc'
_space_group_name_H-M_alt 'C 1 2/c 1'
_atom_sites_solution_hydrogens mixed
_atom_sites_solution_primary dual
_atom_sites_solution_secondary difmap
_audit_creation_date 2021-10-18
_audit_creation_method
;
Olex2 1.5
(compiled 2021.08.20 svn.r13c46975 for OlexSys, GUI svn.r6392)
;
_audit_update_record
;
2021-10-19 deposited with the CCDC.	2021-12-20 downloaded from the CCDC.
;
_cell_angle_alpha 90
_cell_angle_beta 90.203(3)
_cell_angle_gamma 90
_cell_formula_units_Z 8
_cell_length_a 12.7986(12)
_cell_length_b 16.5467(16)
_cell_length_c 39.972(4)
_cell_measurement_reflns_used 9720
_cell_measurement_temperature 100.0
_cell_measurement_theta_max 75.66
_cell_measurement_theta_min 4.50
_cell_volume 8465.0(14)
_computing_cell_refinement 'SAINT V8.40A (Bruker, 2019)'
_computing_data_reduction 'SAINT V8.40A (Bruker, 2019)'
_computing_molecular_graphics 'Olex2 1.5 (Dolomanov et al., 2009)'
_computing_publication_material 'Olex2 1.5 (Dolomanov et al., 2009)'
_computing_structure_refinement 'SHELXL 2018/3 (Sheldrick, 2015)'
_computing_structure_solution 'SHELXT 2018/2 (Sheldrick, 2018)'
_diffrn_ambient_temperature 100.00
_diffrn_detector 'Image Plate'
_diffrn_detector_type 'Rigaku IP'
_diffrn_measured_fraction_theta_full 0.992
_diffrn_measured_fraction_theta_max 0.991
_diffrn_measurement_device 'four-circle diffractometer'
_diffrn_measurement_device_type Venture
_diffrn_measurement_method '\w scans'
_diffrn_radiation_monochromator graphite
_diffrn_radiation_probe x-ray
_diffrn_radiation_type CuK\a
_diffrn_radiation_wavelength 1.54178
_diffrn_reflns_av_R_equivalents 0.0491
_diffrn_reflns_av_unetI/netI 0.0205
_diffrn_reflns_Laue_measured_fraction_full 0.992
_diffrn_reflns_Laue_measured_fraction_max 0.991
_diffrn_reflns_limit_h_max 14
_diffrn_reflns_limit_h_min -15
_diffrn_reflns_limit_k_max 19
_diffrn_reflns_limit_k_min -19
_diffrn_reflns_limit_l_max 48
_diffrn_reflns_limit_l_min -46
_diffrn_reflns_number 129662
_diffrn_reflns_point_group_measured_fraction_full 0.992
_diffrn_reflns_point_group_measured_fraction_max 0.991
_diffrn_reflns_theta_full 67.679
_diffrn_reflns_theta_max 68.231
_diffrn_reflns_theta_min 2.211
_diffrn_source 'sealed X-ray tube'
_diffrn_source_target Mo
_exptl_absorpt_coefficient_mu 12.934
_exptl_absorpt_correction_T_max 0.7540
_exptl_absorpt_correction_T_min 0.3986
_exptl_absorpt_correction_type multi-scan
_exptl_absorpt_process_details
;
SADABS-2016/2 (Bruker,2016/2) was used for absorption correction.
wR2(int) was 0.1470 before and 0.0690 after correction.
The Ratio of minimum to maximum transmission is 0.5286.
The \l/2 correction factor is Not present.
;
_exptl_crystal_colour orange
_exptl_crystal_colour_primary orange
_exptl_crystal_density_diffrn 2.060
_exptl_crystal_description block
_exptl_crystal_F_000 5256
_exptl_crystal_preparation 'Magnetic properties'
_exptl_crystal_recrystallization_method 'Vapour deposition'
_exptl_crystal_size_max 0.18
_exptl_crystal_size_mid 0.14
_exptl_crystal_size_min 0.1
_refine_diff_density_max 0.679
_refine_diff_density_min -0.716
_refine_diff_density_rms 0.096
_refine_ls_extinction_coef 0.000172(8)
_refine_ls_extinction_expression Fc^*^=kFc[1+0.001xFc^2^\l^3^/sin(2\q)]^-1/4^
_refine_ls_extinction_method 'SHELXL-2018/3 (Sheldrick 2018)'
_refine_ls_goodness_of_fit_ref 1.048
_refine_ls_hydrogen_treatment constr
_refine_ls_matrix_type full
_refine_ls_number_parameters 682
_refine_ls_number_reflns 7697
_refine_ls_number_restraints 14
_refine_ls_restrained_S_all 1.051
_refine_ls_R_factor_all 0.0250
_refine_ls_R_factor_gt 0.0249
_refine_ls_shift/su_max 0.001
_refine_ls_shift/su_mean 0.000
_refine_ls_structure_factor_coef Fsqd
_refine_ls_weighting_details 'w=1/[\s^2^(Fo^2^)+(0.0424P)^2^+19.8887P] where P=(Fo^2^+2Fc^2^)/3'
_refine_ls_weighting_scheme calc
_refine_ls_wR_factor_gt 0.0675
_refine_ls_wR_factor_ref 0.0676
_reflns_Friedel_coverage 0.000
_reflns_number_gt 7657
_reflns_number_total 7697
_reflns_threshold_expression 'I > 2\s(I)'
_cod_data_source_file d1dt03742k2.cif
_cod_data_source_block tnd525h4
_cod_depositor_comments 'Adding full bibliography for 7709235--7709238.cif.'
_cod_original_cell_volume 8464.9(14)
_cod_original_formula_sum 'C37.50 H36 Eu N3 Ni3 O28.50'
_cod_database_code 7709237
_shelx_shelxl_version_number 2018/3
_shelx_space_group_comment
;
The symmetry employed for this shelxl refinement is uniquely defined
by the following loop, which should always be used as a source of
symmetry information in preference to the above space-group names.
They are only intended as comments.
;
_olex2_refinement_description
;
1. Fixed Uiso
 At 1.2 times of:
  All C(H) groups, H29A of O29
 At 1.5 times of:
  All C(H,H,H) groups, H28A of O28, All O(H,H) groups
2. Restrained distances
 Ni3-H16A \\sim Ni3-H16B
 with sigma of 0.02
 Ni3-H15A \\sim Ni3-H15B
 with sigma of 0.02
3. Uiso/Uaniso restraints and constraints
Uanis(C60) \\sim Ueq, Uanis(O28) \\sim Ueq: with sigma of 0.005 and sigma for
terminal atoms of 0.01
4. Others
 Fixed Sof: O29(0.5) H29A(0.5) C61(0.5) H61A(0.5) H61B(0.5) H61C(0.5)
5.a Free rotating group:
 O16(H16A,H16B), O15(H15A,H15B)
5.b Rotating group:
 O13(H13A,H13B), O18(H18A,H18B), O17(H17A,H17B), O14(H14A,H14B), O29(H29A)
5.c Aromatic/amide H refined with riding coordinates:
 C9(H9), C32(H32), C51(H51), C31(H31), C52(H52), C12(H12), C26(H26), C11(H11),
 C29(H29), C8(H8), C46(H46), C28(H28), C7(H7), C49(H49), C6(H6), C47(H47),
 C48(H48), C27(H27)
5.d Idealised Me refined as rotating group:
 C60(H60A,H60B,H60C), C61(H61A,H61B,H61C)
5.e Idealised tetrahedral OH refined as rotating group:
 O28(H28A)
;
_olex2_submission_special_instructions 'No special instructions were received'

loop_
_space_group_symop_operation_xyz
'x, y, z'
'-x, y, -z+1/2'
'x+1/2, y+1/2, z'
'-x+1/2, y+1/2, -z+1/2'
'-x, -y, -z'
'x, -y, z-1/2'
'-x+1/2, -y+1/2, -z'
'x+1/2, -y+1/2, z-1/2'

loop_
_atom_site_label
_atom_site_type_symbol
_atom_site_fract_x
_atom_site_fract_y
_atom_site_fract_z
_atom_site_U_iso_or_equiv
_atom_site_adp_type
_atom_site_occupancy
_atom_site_site_symmetry_order
_atom_site_calc_flag
_atom_site_refinement_flags_posn
_atom_site_refinement_flags_adp
_atom_site_refinement_flags_occupancy
_atom_site_disorder_assembly
_atom_site_disorder_group
Eu1 Eu 0.40096(2) 0.47775(2) 0.38226(2) 0.00896(6) Uani 1 1 d . . . . .
Ni2 Ni 0.54121(3) 0.60279(2) 0.32422(2) 0.01170(10) Uani 1 1 d . . . . .
Ni3 Ni 0.23995(3) 0.57230(2) 0.44654(2) 0.01152(10) Uani 1 1 d D . . . .
Ni4 Ni 0.44213(3) 0.26064(2) 0.38267(2) 0.01187(10) Uani 1 1 d . . . . .
O3 O 0.35967(13) 0.60050(10) 0.41816(4) 0.0125(3) Uani 1 1 d . . . . .
O2 O 0.48115(13) 0.61218(10) 0.36944(4) 0.0132(3) Uani 1 1 d . . . . .
O10 O 0.46078(13) 0.35238(10) 0.35212(4) 0.0128(3) Uani 1 1 d . . . . .
O7 O 0.36485(13) 0.34463(10) 0.40783(4) 0.0135(3) Uani 1 1 d . . . . .
O13 O 0.69088(13) 0.57127(11) 0.34616(5) 0.0185(4) Uani 1 1 d . . . . .
H13A H 0.727177 0.543489 0.331801 0.028 Uiso 1 1 d R U . . .
H13B H 0.681356 0.538036 0.362810 0.028 Uiso 1 1 d R U . . .
O12 O 0.59696(13) 0.58399(10) 0.27869(4) 0.0145(3) Uani 1 1 d . . . . .
O11 O 0.48992(14) 0.48972(10) 0.32739(4) 0.0120(3) Uani 1 1 d . . . . .
O8 O 0.41211(13) 0.17883(10) 0.41846(4) 0.0156(4) Uani 1 1 d . . . . .
O4 O 0.24338(14) 0.67938(10) 0.46907(4) 0.0171(4) Uani 1 1 d . . . . .
O5 O 0.11505(15) 0.53292(10) 0.47122(5) 0.0178(4) Uani 1 1 d . . . . .
O1 O 0.59446(14) 0.71577(10) 0.32529(4) 0.0177(4) Uani 1 1 d . . . . .
O18 O 0.29950(14) 0.22688(12) 0.35949(5) 0.0217(4) Uani 1 1 d . . . . .
H18A H 0.299966 0.174981 0.355428 0.033 Uiso 1 1 d R U . . .
H18B H 0.294879 0.249209 0.339766 0.033 Uiso 1 1 d R U . . .
O16 O 0.14206(14) 0.62239(11) 0.40965(4) 0.0176(4) Uani 1 1 d G . . . .
H16A H 0.162888 0.610185 0.389578 0.026 Uiso 1 1 d DG U . . .
H16B H 0.078780 0.603302 0.410749 0.026 Uiso 1 1 d DG U . . .
O9 O 0.51325(14) 0.18363(10) 0.35225(4) 0.0167(4) Uani 1 1 d . . . . .
O6 O 0.25447(13) 0.46607(10) 0.42320(4) 0.0122(3) Uani 1 1 d . . . . .
O22 O 0.25695(14) 0.55470(11) 0.35507(4) 0.0171(4) Uani 1 1 d . . . . .
O17 O 0.58863(14) 0.28935(11) 0.40426(4) 0.0178(4) Uani 1 1 d . . . . .
H17A H 0.629022 0.310635 0.389130 0.027 Uiso 1 1 d R U . . .
H17B H 0.620511 0.245066 0.410100 0.027 Uiso 1 1 d R U . . .
O14 O 0.40288(13) 0.64303(11) 0.30166(4) 0.0178(4) Uani 1 1 d . . . . .
H14A H 0.417612 0.677302 0.285801 0.027 Uiso 1 1 d R U . . .
H14B H 0.367014 0.671008 0.316051 0.027 Uiso 1 1 d R U . . .
O26 O 0.76539(14) 0.23298(11) 0.34544(5) 0.0213(4) Uani 1 1 d . . . . .
O25 O 0.72513(14) 0.35834(11) 0.35637(5) 0.0208(4) Uani 1 1 d . . . . .
O20 O 0.49039(15) 0.46918(11) 0.43941(5) 0.0196(4) Uani 1 1 d . . . . .
O23 O 0.25679(14) 0.42603(11) 0.34578(5) 0.0189(4) Uani 1 1 d . . . . .
O27 O 0.83832(14) 0.33041(11) 0.31744(5) 0.0218(4) Uani 1 1 d . . . . .
O15 O 0.33896(16) 0.52629(11) 0.48312(5) 0.0207(4) Uani 1 1 d G . . . .
H15A H 0.338413 0.541872 0.503870 0.031 Uiso 1 1 d DG U . . .
H15B H 0.404612 0.517685 0.478781 0.031 Uiso 1 1 d DG U . . .
O19 O 0.59232(15) 0.47198(11) 0.39691(5) 0.0185(4) Uani 1 1 d . . . . .
N3 N 0.77592(16) 0.30728(13) 0.33997(5) 0.0173(4) Uani 1 1 d . . . . .
O24 O 0.14463(16) 0.50284(14) 0.31984(5) 0.0293(5) Uani 1 1 d . . . . .
N1 N 0.58246(18) 0.47031(12) 0.42843(6) 0.0159(5) Uani 1 1 d . . . . .
C23 C 0.28773(18) 0.32838(15) 0.42776(6) 0.0129(5) Uani 1 1 d . . . . .
O21 O 0.65817(17) 0.47047(13) 0.44725(5) 0.0281(5) Uani 1 1 d . . . . .
C24 C 0.26529(19) 0.25248(15) 0.44133(6) 0.0130(5) Uani 1 1 d . . . . .
C3 C 0.39047(18) 0.67427(14) 0.41225(6) 0.0112(5) Uani 1 1 d . . . . .
N2 N 0.21634(18) 0.49450(14) 0.33941(6) 0.0165(5) Uani 1 1 d . . . . .
C42 C 0.51285(18) 0.35010(15) 0.32411(6) 0.0112(5) Uani 1 1 d . . . . .
C22 C 0.22604(18) 0.39878(14) 0.43756(6) 0.0114(5) Uani 1 1 d . . . . .
C2 C 0.45988(18) 0.68129(14) 0.38366(6) 0.0114(5) Uani 1 1 d . . . . .
C9 C 0.4847(2) 0.90796(15) 0.37865(6) 0.0175(5) Uani 1 1 d . . . . .
H9 H 0.523661 0.913041 0.358574 0.021 Uiso 1 1 calc R U . . .
C43 C 0.53063(18) 0.43041(14) 0.30995(6) 0.0103(5) Uani 1 1 d . . . . .
C21 C 0.14683(19) 0.39070(14) 0.46131(6) 0.0134(5) Uani 1 1 d . . . . .
C32 C 0.3366(2) 0.18591(15) 0.43799(6) 0.0147(5) Uani 1 1 d . . . . .
H32 H 0.324832 0.141449 0.452529 0.018 Uiso 1 1 calc R U . . .
C25 C 0.17429(19) 0.24199(14) 0.46299(6) 0.0131(5) Uani 1 1 d . . . . .
C41 C 0.55316(18) 0.28098(15) 0.30886(6) 0.0125(5) Uani 1 1 d . . . . .
C10 C 0.46276(19) 0.82995(15) 0.39124(6) 0.0134(5) Uani 1 1 d . . . . .
C51 C 0.5525(2) 0.20303(15) 0.32476(6) 0.0160(5) Uani 1 1 d . . . . .
H51 H 0.586232 0.160788 0.312858 0.019 Uiso 1 1 calc R U . . .
C30 C 0.11670(18) 0.31039(14) 0.47338(6) 0.0126(5) Uani 1 1 d . . . . .
C31 C 0.0937(2) 0.45961(16) 0.47472(7) 0.0182(5) Uani 1 1 d . . . . .
H31 H 0.034311 0.448098 0.488078 0.022 Uiso 1 1 calc R U . . .
C1 C 0.49680(19) 0.75709(15) 0.37370(6) 0.0130(5) Uani 1 1 d . . . . .
C52 C 0.6099(2) 0.51641(14) 0.26591(7) 0.0148(5) Uani 1 1 d . . . . .
H52 H 0.637032 0.515947 0.243822 0.018 Uiso 1 1 calc R U . . .
C5 C 0.40013(19) 0.82279(15) 0.42022(6) 0.0136(5) Uani 1 1 d . . . . .
C45 C 0.62942(18) 0.36657(15) 0.26390(6) 0.0126(5) Uani 1 1 d . . . . .
C44 C 0.58874(18) 0.43851(14) 0.28054(6) 0.0113(5) Uani 1 1 d . . . . .
C4 C 0.36284(19) 0.74308(15) 0.43057(6) 0.0135(5) Uani 1 1 d . . . . .
C50 C 0.61019(19) 0.28872(15) 0.27731(6) 0.0134(5) Uani 1 1 d . . . . .
C12 C 0.2960(2) 0.73836(15) 0.45917(6) 0.0174(5) Uani 1 1 d . . . . .
H12 H 0.291083 0.786064 0.472296 0.021 Uiso 1 1 calc R U . . .
C26 C 0.1414(2) 0.16484(15) 0.47364(7) 0.0179(5) Uani 1 1 d . . . . .
H26 H 0.177296 0.118339 0.465777 0.022 Uiso 1 1 calc R U . . .
C11 C 0.5681(2) 0.76688(15) 0.34644(7) 0.0185(5) Uani 1 1 d . . . . .
H11 H 0.599020 0.818798 0.344260 0.022 Uiso 1 1 calc R U . . .
C29 C 0.03170(19) 0.29864(15) 0.49551(6) 0.0148(5) Uani 1 1 d . . . . .
H29 H -0.007110 0.344126 0.502941 0.018 Uiso 1 1 calc R U . . .
C8 C 0.4510(2) 0.97678(15) 0.39471(8) 0.0217(6) Uani 1 1 d . . . . .
H8 H 0.464904 1.028598 0.385515 0.026 Uiso 1 1 calc R U . . .
C46 C 0.6922(2) 0.37266(16) 0.23495(6) 0.0178(5) Uani 1 1 d . . . . .
H46 H 0.706208 0.424514 0.225802 0.021 Uiso 1 1 calc R U . . .
C28 C 0.00422(19) 0.22260(15) 0.50645(6) 0.0171(5) Uani 1 1 d . . . . .
H28 H -0.051906 0.216199 0.521713 0.020 Uiso 1 1 calc R U . . .
C7 C 0.3964(2) 0.96947(16) 0.42451(8) 0.0244(6) Uani 1 1 d . . . . .
H7 H 0.376419 1.016579 0.436462 0.029 Uiso 1 1 calc R U . . .
C49 C 0.6507(2) 0.22072(16) 0.26017(7) 0.0202(5) Uani 1 1 d . . . . .
H49 H 0.635328 0.168094 0.268278 0.024 Uiso 1 1 calc R U . . .
C6 C 0.3713(2) 0.89444(16) 0.43679(7) 0.0203(6) Uani 1 1 d . . . . .
H6 H 0.333225 0.890783 0.457101 0.024 Uiso 1 1 calc R U . . .
C47 C 0.7332(2) 0.30552(16) 0.21976(6) 0.0202(5) Uani 1 1 d . . . . .
H47 H 0.776588 0.311413 0.200683 0.024 Uiso 1 1 calc R U . . .
C48 C 0.7115(2) 0.22878(16) 0.23220(7) 0.0232(6) Uani 1 1 d . . . . .
H48 H 0.738702 0.182246 0.221364 0.028 Uiso 1 1 calc R U . . .
C27 C 0.0586(2) 0.15535(16) 0.49518(7) 0.0196(5) Uani 1 1 d . . . . .
H27 H 0.038620 0.102820 0.502309 0.024 Uiso 1 1 calc R U . . .
O28 O 0.81339(17) 0.49222(13) 0.30392(6) 0.0330(5) Uani 1 1 d . U . . .
H28A H 0.820277 0.443402 0.309264 0.049 Uiso 1 1 calc R U . . .
C60 C 0.9043(3) 0.5197(2) 0.29033(14) 0.0587(13) Uani 1 1 d . U . . .
H60A H 0.904580 0.508327 0.266271 0.088 Uiso 1 1 calc R U . . .
H60B H 0.963592 0.492467 0.301020 0.088 Uiso 1 1 calc R U . . .
H60C H 0.909903 0.578148 0.293930 0.088 Uiso 1 1 calc R U . . .
O29 O 0.4731(3) 0.7368(2) 0.24797(16) 0.0256(12) Uani 0.5 1 d . . P . .
H29A H 0.435975 0.725438 0.229917 0.031 Uiso 0.5 1 d R U P . .
C61 C 0.488(2) 0.8223(3) 0.2512(13) 0.028(4) Uani 0.5 1 d . . P . .
H61A H 0.521554 0.843268 0.231050 0.042 Uiso 0.5 1 calc R U P . .
H61B H 0.532128 0.833376 0.270744 0.042 Uiso 0.5 1 calc R U P . .
H61C H 0.419886 0.848608 0.254137 0.042 Uiso 0.5 1 calc R U P . .

loop_
_atom_site_aniso_label
_atom_site_aniso_U_11
_atom_site_aniso_U_22
_atom_site_aniso_U_33
_atom_site_aniso_U_23
_atom_site_aniso_U_13
_atom_site_aniso_U_12
Eu1 0.01020(9) 0.00597(9) 0.01073(9) 0.00024(5) 0.00513(6) 0.00040(5)
Ni2 0.0136(2) 0.0082(2) 0.0133(2) -0.00052(15) 0.00628(16) -0.00055(15)
Ni3 0.0129(2) 0.0077(2) 0.0140(2) 0.00048(15) 0.00638(16) 0.00051(15)
Ni4 0.0137(2) 0.0079(2) 0.0140(2) 0.00044(15) 0.00588(16) 0.00180(16)
O3 0.0157(8) 0.0082(8) 0.0136(8) -0.0001(6) 0.0051(7) -0.0007(6)
O2 0.0161(8) 0.0076(8) 0.0161(8) -0.0020(6) 0.0072(7) -0.0004(6)
O10 0.0151(8) 0.0098(8) 0.0134(8) 0.0000(6) 0.0071(7) 0.0023(6)
O7 0.0148(8) 0.0088(8) 0.0169(8) 0.0020(7) 0.0082(7) 0.0011(7)
O13 0.0156(9) 0.0199(9) 0.0200(9) 0.0018(7) 0.0054(7) -0.0008(7)
O12 0.0167(9) 0.0107(8) 0.0163(8) -0.0006(7) 0.0073(7) 0.0012(7)
O11 0.0151(9) 0.0092(8) 0.0118(8) -0.0011(6) 0.0065(7) 0.0012(7)
O8 0.0183(9) 0.0117(8) 0.0168(8) 0.0003(7) 0.0067(7) 0.0025(7)
O4 0.0209(9) 0.0127(9) 0.0177(9) -0.0025(7) 0.0094(7) -0.0013(7)
O5 0.0203(10) 0.0104(9) 0.0226(10) -0.0010(7) 0.0115(8) 0.0012(7)
O1 0.0211(9) 0.0123(9) 0.0197(9) -0.0016(7) 0.0100(7) -0.0019(7)
O18 0.0215(10) 0.0190(9) 0.0246(10) 0.0029(8) 0.0004(8) -0.0034(8)
O16 0.0168(9) 0.0155(9) 0.0204(9) 0.0019(7) 0.0040(7) 0.0022(7)
O9 0.0230(9) 0.0104(8) 0.0168(9) -0.0002(7) 0.0076(7) 0.0002(7)
O6 0.0144(9) 0.0070(8) 0.0152(8) 0.0018(6) 0.0072(7) -0.0001(6)
O22 0.0187(9) 0.0117(9) 0.0209(9) -0.0001(7) 0.0000(7) 0.0000(7)
O17 0.0168(9) 0.0149(9) 0.0216(9) 0.0013(7) 0.0031(7) 0.0040(7)
O14 0.0187(9) 0.0152(9) 0.0196(9) 0.0019(7) 0.0070(7) 0.0026(7)
O26 0.0175(9) 0.0158(9) 0.0307(10) 0.0040(8) 0.0015(8) -0.0001(7)
O25 0.0181(9) 0.0195(9) 0.0249(9) -0.0040(8) 0.0054(7) 0.0013(8)
O20 0.0183(10) 0.0232(10) 0.0175(9) 0.0011(7) 0.0062(8) 0.0036(7)
O23 0.0170(9) 0.0130(9) 0.0266(10) -0.0046(7) 0.0010(8) 0.0016(7)
O27 0.0203(9) 0.0216(10) 0.0237(10) 0.0012(8) 0.0079(8) -0.0008(8)
O15 0.0202(10) 0.0265(11) 0.0156(9) 0.0008(7) 0.0056(8) 0.0064(7)
O19 0.0167(9) 0.0239(10) 0.0149(9) -0.0003(7) 0.0038(7) 0.0027(7)
N3 0.0136(10) 0.0179(11) 0.0205(11) 0.0003(9) 0.0006(9) 0.0011(9)
O24 0.0246(11) 0.0317(11) 0.0315(11) -0.0021(10) -0.0108(9) 0.0020(9)
N1 0.0183(12) 0.0149(11) 0.0146(11) -0.0010(8) 0.0025(9) 0.0038(8)
C23 0.0130(11) 0.0138(12) 0.0119(11) 0.0003(9) 0.0044(9) 0.0004(9)
O21 0.0205(11) 0.0436(13) 0.0200(10) -0.0027(8) -0.0039(9) 0.0057(9)
C24 0.0150(12) 0.0104(11) 0.0137(11) 0.0004(9) 0.0047(9) 0.0010(9)
C3 0.0094(11) 0.0098(11) 0.0145(11) 0.0003(9) 0.0003(9) 0.0010(9)
N2 0.0167(11) 0.0166(11) 0.0163(11) -0.0019(9) 0.0034(9) 0.0003(9)
C42 0.0087(11) 0.0122(12) 0.0128(11) 0.0014(9) 0.0025(9) 0.0014(9)
C22 0.0128(11) 0.0085(11) 0.0130(11) 0.0002(9) 0.0013(9) -0.0005(9)
C2 0.0107(11) 0.0101(11) 0.0134(11) -0.0006(9) 0.0009(9) -0.0008(9)
C9 0.0193(13) 0.0126(12) 0.0205(12) 0.0003(10) 0.0061(10) -0.0029(10)
C43 0.0090(11) 0.0083(11) 0.0137(11) -0.0011(9) 0.0016(9) 0.0019(8)
C21 0.0148(12) 0.0092(12) 0.0163(12) 0.0014(9) 0.0051(10) -0.0001(9)
C32 0.0203(13) 0.0103(11) 0.0134(11) 0.0006(9) 0.0038(10) 0.0001(10)
C25 0.0135(12) 0.0118(12) 0.0140(11) 0.0019(9) 0.0028(9) -0.0015(9)
C41 0.0117(11) 0.0118(11) 0.0140(11) 0.0002(9) 0.0025(9) 0.0015(9)
C10 0.0130(11) 0.0102(11) 0.0168(12) -0.0007(9) 0.0016(9) -0.0004(9)
C51 0.0195(13) 0.0112(12) 0.0173(12) -0.0029(9) 0.0060(10) 0.0001(10)
C30 0.0124(11) 0.0111(12) 0.0143(11) 0.0009(9) 0.0034(9) -0.0007(9)
C31 0.0178(13) 0.0128(12) 0.0240(13) 0.0014(10) 0.0126(11) 0.0004(10)
C1 0.0121(11) 0.0119(12) 0.0149(11) -0.0002(9) 0.0008(9) 0.0001(9)
C52 0.0150(13) 0.0160(13) 0.0135(12) 0.0000(9) 0.0052(10) 0.0001(9)
C5 0.0140(12) 0.0098(12) 0.0172(12) -0.0015(9) 0.0025(10) 0.0001(9)
C45 0.0104(11) 0.0151(12) 0.0123(11) -0.0023(9) 0.0022(9) 0.0006(9)
C44 0.0096(11) 0.0135(12) 0.0107(11) -0.0011(9) 0.0023(9) 0.0014(9)
C4 0.0136(12) 0.0108(12) 0.0160(11) -0.0016(9) 0.0028(10) -0.0007(9)
C50 0.0129(11) 0.0150(12) 0.0123(11) -0.0016(9) 0.0023(9) 0.0024(9)
C12 0.0211(13) 0.0126(12) 0.0185(12) -0.0031(10) 0.0067(10) -0.0008(10)
C26 0.0186(13) 0.0102(12) 0.0250(13) 0.0019(10) 0.0061(10) 0.0012(10)
C11 0.0208(13) 0.0127(12) 0.0222(13) -0.0012(10) 0.0061(11) -0.0050(10)
C29 0.0140(12) 0.0128(12) 0.0176(12) 0.0005(9) 0.0045(10) 0.0024(9)
C8 0.0244(15) 0.0096(13) 0.0312(16) 0.0010(10) 0.0043(12) -0.0018(9)
C46 0.0193(13) 0.0164(13) 0.0176(12) 0.0008(10) 0.0058(10) 0.0023(10)
C28 0.0137(12) 0.0188(12) 0.0188(12) 0.0042(10) 0.0036(10) -0.0016(10)
C7 0.0259(15) 0.0088(12) 0.0386(17) -0.0064(11) 0.0115(13) 0.0001(10)
C49 0.0280(14) 0.0118(12) 0.0209(13) 0.0000(10) 0.0083(11) 0.0042(11)
C6 0.0206(13) 0.0152(13) 0.0251(14) -0.0026(10) 0.0107(11) 0.0004(10)
C47 0.0230(13) 0.0217(13) 0.0159(12) -0.0006(10) 0.0085(10) 0.0049(11)
C48 0.0317(15) 0.0155(13) 0.0223(13) -0.0033(10) 0.0110(12) 0.0091(11)
C27 0.0191(13) 0.0130(12) 0.0267(14) 0.0066(10) 0.0062(11) -0.0009(10)
O28 0.0277(11) 0.0184(10) 0.0530(14) 0.0035(10) 0.0194(10) 0.0030(9)
C60 0.035(2) 0.031(2) 0.111(4) 0.0200(19) 0.034(2) 0.0036(14)
O29 0.037(4) 0.0162(17) 0.024(2) 0.0005(18) 0.000(3) -0.0018(15)
C61 0.033(11) 0.019(2) 0.032(6) 0.003(5) 0.013(11) -0.002(4)

loop_
_atom_type_symbol
_atom_type_description
_atom_type_scat_dispersion_real
_atom_type_scat_dispersion_imag
_atom_type_scat_source
C C 0.0181 0.0091 'International Tables Vol C Tables 4.2.6.8 and 6.1.1.4'
H H 0.0000 0.0000 'International Tables Vol C Tables 4.2.6.8 and 6.1.1.4'
Eu Eu -8.9294 11.1857 'International Tables Vol C Tables 4.2.6.8 and 6.1.1.4'
N N 0.0311 0.0180 'International Tables Vol C Tables 4.2.6.8 and 6.1.1.4'
Ni Ni -3.0029 0.5091 'International Tables Vol C Tables 4.2.6.8 and 6.1.1.4'
O O 0.0492 0.0322 'International Tables Vol C Tables 4.2.6.8 and 6.1.1.4'

loop_
_geom_angle_atom_site_label_1
_geom_angle_atom_site_label_2
_geom_angle_atom_site_label_3
_geom_angle
_geom_angle_site_symmetry_1
_geom_angle_site_symmetry_3
_geom_angle_publ_flag
O3 Eu1 O20 68.49(6) . . ?
O2 Eu1 O3 59.48(5) . . ?
O2 Eu1 O10 120.54(5) . . ?
O2 Eu1 O20 92.85(6) . . ?
O2 Eu1 O19 71.47(6) . . ?
O10 Eu1 O3 172.48(5) . . ?
O10 Eu1 O20 104.23(6) . . ?
O7 Eu1 O3 116.02(5) . . ?
O7 Eu1 O2 162.46(6) . . ?
O7 Eu1 O10 61.42(5) . . ?
O7 Eu1 O11 121.55(5) . . ?
O7 Eu1 O6 61.25(5) . . ?
O7 Eu1 O22 119.83(6) . . ?
O7 Eu1 O20 70.42(6) . . ?
O7 Eu1 O23 78.31(6) . . ?
O7 Eu1 O19 93.04(6) . . ?
O11 Eu1 O3 122.11(5) . . ?
O11 Eu1 O2 63.81(5) . . ?
O11 Eu1 O10 60.15(5) . . ?
O11 Eu1 O6 158.69(6) . . ?
O11 Eu1 O22 85.10(6) . . ?
O11 Eu1 O20 126.07(6) . . ?
O11 Eu1 O23 81.48(6) . . ?
O11 Eu1 O19 76.10(6) . . ?
O6 Eu1 O3 62.27(5) . . ?
O6 Eu1 O2 120.77(5) . . ?
O6 Eu1 O10 118.63(5) . . ?
O6 Eu1 O20 75.23(6) . . ?
O6 Eu1 O19 125.15(6) . . ?
O22 Eu1 O3 71.49(6) . . ?
O22 Eu1 O2 76.08(6) . . ?
O22 Eu1 O10 116.01(6) . . ?
O22 Eu1 O6 76.67(6) . . ?
O22 Eu1 O20 138.42(6) . . ?
O22 Eu1 O23 51.38(6) . . ?
O22 Eu1 O19 147.12(6) . . ?
O23 Eu1 O3 116.63(6) . . ?
O23 Eu1 O2 119.16(6) . . ?
O23 Eu1 O10 70.37(6) . . ?
O23 Eu1 O6 78.56(6) . . ?
O23 Eu1 O20 146.11(6) . . ?
O23 Eu1 O19 146.96(6) . . ?
O19 Eu1 O3 95.91(6) . . ?
O19 Eu1 O10 77.47(6) . . ?
O19 Eu1 O20 50.04(6) . . ?
O2 Ni2 Eu1 41.99(5) . . ?
O2 Ni2 O13 89.70(7) . . ?
O2 Ni2 O12 175.20(7) . . ?
O2 Ni2 O11 83.44(7) . . ?
O2 Ni2 O1 92.34(7) . . ?
O2 Ni2 O14 92.17(7) . . ?
O13 Ni2 Eu1 92.46(5) . . ?
O12 Ni2 Eu1 133.22(5) . . ?
O12 Ni2 O13 90.76(7) . . ?
O12 Ni2 O11 91.77(7) . . ?
O12 Ni2 O1 92.46(7) . . ?
O12 Ni2 O14 87.77(7) . . ?
O11 Ni2 Eu1 41.48(5) . . ?
O11 Ni2 O13 92.25(7) . . ?
O11 Ni2 O1 175.06(7) . . ?
O11 Ni2 O14 92.75(7) . . ?
O1 Ni2 Eu1 134.32(5) . . ?
O1 Ni2 O13 85.14(7) . . ?
O1 Ni2 O14 89.97(7) . . ?
O14 Ni2 Eu1 92.16(5) . . ?
O14 Ni2 O13 174.83(7) . . ?
O3 Ni3 Eu1 41.64(5) . . ?
O3 Ni3 O4 91.94(7) . . ?
O3 Ni3 O5 172.91(7) . . ?
O3 Ni3 O16 88.02(7) . . ?
O3 Ni3 O6 82.27(7) . . ?
O3 Ni3 O15 91.05(7) . . ?
O4 Ni3 Eu1 133.55(5) . . ?
O4 Ni3 O5 94.80(7) . . ?
O4 Ni3 O16 88.77(7) . . ?
O4 Ni3 O6 173.32(7) . . ?
O4 Ni3 O15 89.73(8) . . ?
O5 Ni3 Eu1 131.64(5) . . ?
O5 Ni3 O16 89.95(8) . . ?
O5 Ni3 O6 91.12(7) . . ?
O5 Ni3 O15 91.15(8) . . ?
O16 Ni3 Eu1 90.68(5) . . ?
O6 Ni3 Eu1 40.65(5) . . ?
O6 Ni3 O16 94.34(7) . . ?
O6 Ni3 O15 87.05(7) . . ?
O15 Ni3 Eu1 89.65(5) . . ?
O15 Ni3 O16 178.21(8) . . ?
O10 Ni4 Eu1 41.42(5) . . ?
O10 Ni4 O7 80.52(7) . . ?
O10 Ni4 O8 171.31(7) . . ?
O10 Ni4 O18 92.19(7) . . ?
O10 Ni4 O9 93.34(7) . . ?
O10 Ni4 O17 88.31(7) . . ?
O7 Ni4 Eu1 40.17(5) . . ?
O7 Ni4 O8 90.81(7) . . ?
O7 Ni4 O18 88.63(7) . . ?
O7 Ni4 O9 172.70(7) . . ?
O7 Ni4 O17 94.52(7) . . ?
O8 Ni4 Eu1 129.95(5) . . ?
O8 Ni4 O18 88.12(7) . . ?
O8 Ni4 O17 91.85(7) . . ?
O18 Ni4 Eu1 97.70(5) . . ?
O9 Ni4 Eu1 134.37(5) . . ?
O9 Ni4 O8 95.34(7) . . ?
O9 Ni4 O18 87.66(8) . . ?
O9 Ni4 O17 89.22(7) . . ?
O17 Ni4 Eu1 84.73(5) . . ?
O17 Ni4 O18 176.86(7) . . ?
Ni3 O3 Eu1 107.46(7) . . ?
C3 O3 Eu1 125.55(14) . . ?
C3 O3 Ni3 124.28(14) . . ?
Ni2 O2 Eu1 106.20(7) . . ?
C2 O2 Eu1 127.05(14) . . ?
C2 O2 Ni2 123.38(15) . . ?
Ni4 O10 Eu1 107.55(7) . . ?
C42 O10 Eu1 126.21(14) . . ?
C42 O10 Ni4 125.07(15) . . ?
Ni4 O7 Eu1 108.70(7) . . ?
C23 O7 Eu1 125.56(15) . . ?
C23 O7 Ni4 123.22(15) . . ?
Ni2 O13 H13A 109.5 . . ?
Ni2 O13 H13B 109.6 . . ?
H13A O13 H13B 104.3 . . ?
C52 O12 Ni2 124.65(16) . . ?
Ni2 O11 Eu1 106.51(7) . . ?
C43 O11 Eu1 126.41(14) . . ?
C43 O11 Ni2 122.57(15) . . ?
C32 O8 Ni4 122.15(16) . . ?
C12 O4 Ni3 124.27(16) . . ?
C31 O5 Ni3 123.26(16) . . ?
C11 O1 Ni2 124.05(16) . . ?
Ni4 O18 H18A 109.5 . . ?
Ni4 O18 H18B 109.8 . . ?
H18A O18 H18B 104.4 . . ?
Ni3 O16 H16A 111.8 . . ?
Ni3 O16 H16B 112.0 . . ?
H16A O16 H16B 104.5 . . ?
C51 O9 Ni4 124.04(16) . . ?
Ni3 O6 Eu1 107.97(7) . . ?
C22 O6 Eu1 124.38(14) . . ?
C22 O6 Ni3 121.24(15) . . ?
N2 O22 Eu1 96.54(14) . . ?
Ni4 O17 H17A 109.6 . . ?
Ni4 O17 H17B 109.5 . . ?
H17A O17 H17B 104.3 . . ?
Ni2 O14 H14A 109.6 . . ?
Ni2 O14 H14B 109.4 . . ?
H14A O14 H14B 104.5 . . ?
N1 O20 Eu1 96.00(14) . . ?
N2 O23 Eu1 96.37(14) . . ?
Ni3 O15 H15A 123.8 . . ?
Ni3 O15 H15B 120.5 . . ?
H15A O15 H15B 104.5 . . ?
N1 O19 Eu1 97.58(15) . . ?
O26 N3 O27 119.2(2) . . ?
O25 N3 O26 120.8(2) . . ?
O25 N3 O27 119.9(2) . . ?
O20 N1 O19 116.3(2) . . ?
O21 N1 O20 121.7(2) . . ?
O21 N1 O19 122.0(2) . . ?
O7 C23 C24 125.6(2) . . ?
O7 C23 C22 114.3(2) . . ?
C24 C23 C22 120.0(2) . . ?
C23 C24 C32 121.4(2) . . ?
C23 C24 C25 120.1(2) . . ?
C32 C24 C25 118.1(2) . . ?
O3 C3 C2 113.8(2) . . ?
O3 C3 C4 126.1(2) . . ?
C4 C3 C2 120.2(2) . . ?
O23 N2 O22 115.4(2) . . ?
O24 N2 O22 122.0(2) . . ?
O24 N2 O23 122.5(2) . . ?
O10 C42 C43 112.7(2) . . ?
O10 C42 C41 126.1(2) . . ?
C41 C42 C43 121.1(2) . . ?
O6 C22 C23 114.2(2) . . ?
O6 C22 C21 125.8(2) . . ?
C21 C22 C23 120.0(2) . . ?
O2 C2 C3 113.6(2) . . ?
O2 C2 C1 126.2(2) . . ?
C1 C2 C3 120.2(2) . . ?
C10 C9 H9 119.1 . . ?
C8 C9 H9 119.1 . . ?
C8 C9 C10 121.7(2) . . ?
O11 C43 C42 114.3(2) . . ?
O11 C43 C44 126.0(2) . . ?
C44 C43 C42 119.7(2) . . ?
C22 C21 C30 120.2(2) . . ?
C22 C21 C31 121.6(2) . . ?
C31 C21 C30 118.2(2) . . ?
O8 C32 C24 128.5(2) . . ?
O8 C32 H32 115.7 . . ?
C24 C32 H32 115.7 . . ?
C30 C25 C24 119.7(2) . . ?
C26 C25 C24 121.6(2) . . ?
C26 C25 C30 118.7(2) . . ?
C42 C41 C51 122.6(2) . . ?
C42 C41 C50 119.4(2) . . ?
C51 C41 C50 117.5(2) . . ?
C9 C10 C1 121.5(2) . . ?
C9 C10 C5 118.8(2) . . ?
C5 C10 C1 119.6(2) . . ?
O9 C51 C41 128.4(2) . . ?
O9 C51 H51 115.8 . . ?
C41 C51 H51 115.8 . . ?
C25 C30 C21 119.4(2) . . ?
C25 C30 C29 118.4(2) . . ?
C29 C30 C21 122.2(2) . . ?
O5 C31 C21 128.7(2) . . ?
O5 C31 H31 115.6 . . ?
C21 C31 H31 115.6 . . ?
C2 C1 C10 120.1(2) . . ?
C2 C1 C11 122.3(2) . . ?
C11 C1 C10 117.6(2) . . ?
O12 C52 H52 116.1 . . ?
O12 C52 C44 127.8(2) . . ?
C44 C52 H52 116.1 . . ?
C10 C5 C4 119.5(2) . . ?
C6 C5 C10 117.7(2) . . ?
C6 C5 C4 122.7(2) . . ?
C50 C45 C44 120.4(2) . . ?
C46 C45 C44 121.3(2) . . ?
C46 C45 C50 118.3(2) . . ?
C43 C44 C52 121.8(2) . . ?
C43 C44 C45 119.7(2) . . ?
C52 C44 C45 118.4(2) . . ?
C3 C4 C5 120.1(2) . . ?
C3 C4 C12 121.7(2) . . ?
C12 C4 C5 118.1(2) . . ?
C45 C50 C41 119.5(2) . . ?
C49 C50 C41 122.1(2) . . ?
C49 C50 C45 118.3(2) . . ?
O4 C12 C4 128.2(2) . . ?
O4 C12 H12 115.9 . . ?
C4 C12 H12 115.9 . . ?
C25 C26 H26 119.2 . . ?
C27 C26 C25 121.5(2) . . ?
C27 C26 H26 119.2 . . ?
O1 C11 C1 128.0(2) . . ?
O1 C11 H11 116.0 . . ?
C1 C11 H11 116.0 . . ?
C30 C29 H29 119.3 . . ?
C28 C29 C30 121.4(2) . . ?
C28 C29 H29 119.3 . . ?
C9 C8 H8 120.4 . . ?
C9 C8 C7 119.2(2) . . ?
C7 C8 H8 120.4 . . ?
C45 C46 H46 119.2 . . ?
C47 C46 C45 121.6(2) . . ?
C47 C46 H46 119.2 . . ?
C29 C28 H28 120.0 . . ?
C29 C28 C27 120.0(2) . . ?
C27 C28 H28 120.0 . . ?
C8 C7 H7 119.8 . . ?
C6 C7 C8 120.3(2) . . ?
C6 C7 H7 119.8 . . ?
C50 C49 H49 119.1 . . ?
C48 C49 C50 121.8(2) . . ?
C48 C49 H49 119.1 . . ?
C5 C6 H6 119.0 . . ?
C7 C6 C5 122.0(2) . . ?
C7 C6 H6 119.0 . . ?
C46 C47 H47 119.9 . . ?
C46 C47 C48 120.3(2) . . ?
C48 C47 H47 119.9 . . ?
C49 C48 C47 119.6(2) . . ?
C49 C48 H48 120.2 . . ?
C47 C48 H48 120.2 . . ?
C26 C27 C28 120.0(2) . . ?
C26 C27 H27 120.0 . . ?
C28 C27 H27 120.0 . . ?
C60 O28 H28A 109.5 . . ?
O28 C60 H60A 109.5 . . ?
O28 C60 H60B 109.5 . . ?
O28 C60 H60C 109.5 . . ?
H60A C60 H60B 109.5 . . ?
H60A C60 H60C 109.5 . . ?
H60B C60 H60C 109.5 . . ?
C61 O29 H29A 113.3 2_655 . ?
C61 O29 H29A 110.8 . . ?
C61 O29 C61 13(2) . 2_655 ?
O29 C61 H61A 109.5 . . ?
O29 C61 H61A 119(5) . 2_655 ?
O29 C61 H61B 109.5 . . ?
O29 C61 H61B 94(4) . 2_655 ?
O29 C61 H61C 116(2) . 2_655 ?
O29 C61 H61C 109.5 . . ?
H61A C61 H61A 130.1 . 2_655 ?
H61A C61 H61B 135.1 2_655 2_655 ?
H61A C61 H61B 43.5 . 2_655 ?
H61A C61 H61B 109.5 . . ?
H61A C61 H61C 48.0 . 2_655 ?
H61A C61 H61C 109.5 . . ?
H61A C61 H61C 98.2 2_655 2_655 ?
H61B C61 H61A 45.6 . 2_655 ?
H61B C61 H61B 150.3 . 2_655 ?
H61B C61 H61C 62.4 . 2_655 ?
H61B C61 H61C 109.5 . . ?
H61C C61 H61A 64.2 . 2_655 ?
H61C C61 H61B 91.4 2_655 2_655 ?
H61C C61 H61B 77.5 . 2_655 ?
H61C C61 H61C 133.6 . 2_655 ?

loop_
_geom_bond_atom_site_label_1
_geom_bond_atom_site_label_2
_geom_bond_distance
_geom_bond_site_symmetry_2
_geom_bond_publ_flag
Eu1 O3 2.5434(16) . ?
Eu1 O2 2.5035(16) . ?
Eu1 O10 2.5194(16) . ?
Eu1 O7 2.4725(17) . ?
Eu1 O11 2.4828(17) . ?
Eu1 O6 2.5005(17) . ?
Eu1 O22 2.4870(18) . ?
Eu1 O20 2.5554(19) . ?
Eu1 O23 2.4989(18) . ?
Eu1 O19 2.5181(19) . ?
Ni2 O2 1.9728(17) . ?
Ni2 O13 2.1677(18) . ?
Ni2 O12 1.9816(17) . ?
Ni2 O11 1.9869(17) . ?
Ni2 O1 1.9902(18) . ?
Ni2 O14 2.0926(18) . ?
Ni3 O3 1.9658(17) . ?
Ni3 O4 1.9880(17) . ?
Ni3 O5 1.9912(19) . ?
Ni3 O16 2.1018(18) . ?
Ni3 O6 1.9989(17) . ?
Ni3 O15 2.076(2) . ?
Ni4 O10 1.9632(17) . ?
Ni4 O7 1.9819(17) . ?
Ni4 O8 2.0078(17) . ?
Ni4 O18 2.1193(19) . ?
Ni4 O9 1.9846(17) . ?
Ni4 O17 2.1153(18) . ?
O3 C3 1.305(3) . ?
O2 C2 1.306(3) . ?
O10 C42 1.306(3) . ?
O7 C23 1.299(3) . ?
O13 H13A 0.8709 . ?
O13 H13B 0.8722 . ?
O12 C52 1.241(3) . ?
O11 C43 1.313(3) . ?
O8 C32 1.250(3) . ?
O4 C12 1.251(3) . ?
O5 C31 1.251(3) . ?
O1 C11 1.243(3) . ?
O18 H18A 0.8740 . ?
O18 H18B 0.8724 . ?
O16 H16A 0.8700 . ?
O16 H16B 0.8706 . ?
O9 C51 1.252(3) . ?
O6 C22 1.305(3) . ?
O22 N2 1.285(3) . ?
O17 H17A 0.8714 . ?
O17 H17B 0.8701 . ?
O14 H14A 0.8717 . ?
O14 H14B 0.8704 . ?
O26 N3 1.256(3) . ?
O25 N3 1.253(3) . ?
O20 N1 1.259(3) . ?
O23 N2 1.271(3) . ?
O27 N3 1.265(3) . ?
O15 H15A 0.8686 . ?
O15 H15B 0.8703 . ?
O19 N1 1.267(3) . ?
O24 N2 1.212(3) . ?
N1 O21 1.225(3) . ?
C23 C24 1.398(3) . ?
C23 C22 1.462(3) . ?
C24 C32 1.437(3) . ?
C24 C25 1.464(3) . ?
C3 C2 1.454(3) . ?
C3 C4 1.400(3) . ?
C42 C43 1.463(3) . ?
C42 C41 1.396(3) . ?
C22 C21 1.398(3) . ?
C2 C1 1.399(3) . ?
C9 H9 0.9500 . ?
C9 C10 1.414(4) . ?
C9 C8 1.377(4) . ?
C43 C44 1.400(3) . ?
C21 C30 1.466(3) . ?
C21 C31 1.432(3) . ?
C32 H32 0.9500 . ?
C25 C30 1.414(3) . ?
C25 C26 1.410(3) . ?
C41 C51 1.438(3) . ?
C41 C50 1.465(3) . ?
C10 C1 1.462(3) . ?
C10 C5 1.416(3) . ?
C51 H51 0.9500 . ?
C30 C29 1.418(3) . ?
C31 H31 0.9500 . ?
C1 C11 1.433(4) . ?
C52 H52 0.9500 . ?
C52 C44 1.442(3) . ?
C5 C4 1.463(3) . ?
C5 C6 1.408(4) . ?
C45 C44 1.460(3) . ?
C45 C50 1.417(3) . ?
C45 C46 1.415(3) . ?
C4 C12 1.432(3) . ?
C50 C49 1.417(3) . ?
C12 H12 0.9500 . ?
C26 H26 0.9500 . ?
C26 C27 1.377(4) . ?
C11 H11 0.9500 . ?
C29 H29 0.9500 . ?
C29 C28 1.378(4) . ?
C8 H8 0.9500 . ?
C8 C7 1.388(4) . ?
C46 H46 0.9500 . ?
C46 C47 1.371(4) . ?
C28 H28 0.9500 . ?
C28 C27 1.388(4) . ?
C7 H7 0.9500 . ?
C7 C6 1.374(4) . ?
C49 H49 0.9500 . ?
C49 C48 1.371(4) . ?
C6 H6 0.9500 . ?
C47 H47 0.9500 . ?
C47 C48 1.392(4) . ?
C48 H48 0.9500 . ?
C27 H27 0.9500 . ?
O28 H28A 0.8400 . ?
O28 C60 1.364(4) . ?
C60 H60A 0.9800 . ?
C60 H60B 0.9800 . ?
C60 H60C 0.9800 . ?
O29 H29A 0.8825 . ?
O29 C61 1.501(12) 2_655 ?
O29 C61 1.433(9) . ?
C61 H61A 0.9800 . ?
C61 H61A 0.80(9) 2_655 ?
C61 H61B 0.9800 . ?
C61 H61B 0.93(10) 2_655 ?
C61 H61C 1.28(5) 2_655 ?
C61 H61C 0.9800 . ?

loop_
_geom_torsion_atom_site_label_1
_geom_torsion_atom_site_label_2
_geom_torsion_atom_site_label_3
_geom_torsion_atom_site_label_4
_geom_torsion
_geom_torsion_site_symmetry_1
_geom_torsion_site_symmetry_2
_geom_torsion_site_symmetry_3
_geom_torsion_site_symmetry_4
_geom_torsion_publ_flag
Eu1 O3 C3 C2 -4.5(3) . . . . ?
Eu1 O3 C3 C4 175.64(18) . . . . ?
Eu1 O2 C2 C3 7.3(3) . . . . ?
Eu1 O2 C2 C1 -172.38(18) . . . . ?
Eu1 O10 C42 C43 -2.8(3) . . . . ?
Eu1 O10 C42 C41 174.49(17) . . . . ?
Eu1 O7 C23 C24 177.73(18) . . . . ?
Eu1 O7 C23 C22 -6.3(3) . . . . ?
Eu1 O11 C43 C42 4.8(3) . . . . ?
Eu1 O11 C43 C44 -173.90(17) . . . . ?
Eu1 O6 C22 C23 0.0(3) . . . . ?
Eu1 O6 C22 C21 177.83(18) . . . . ?
Eu1 O22 N2 O23 5.2(2) . . . . ?
Eu1 O22 N2 O24 -174.6(2) . . . . ?
Eu1 O20 N1 O19 -2.3(2) . . . . ?
Eu1 O20 N1 O21 177.1(2) . . . . ?
Eu1 O23 N2 O22 -5.2(2) . . . . ?
Eu1 O23 N2 O24 174.6(2) . . . . ?
Eu1 O19 N1 O20 2.4(2) . . . . ?
Eu1 O19 N1 O21 -177.0(2) . . . . ?
Ni2 O2 C2 C3 163.63(15) . . . . ?
Ni2 O2 C2 C1 -16.0(3) . . . . ?
Ni2 O12 C52 C44 -0.2(4) . . . . ?
Ni2 O11 C43 C42 157.70(16) . . . . ?
Ni2 O11 C43 C44 -21.0(3) . . . . ?
Ni2 O1 C11 C1 0.1(4) . . . . ?
Ni3 O3 C3 C2 -163.42(15) . . . . ?
Ni3 O3 C3 C4 16.7(3) . . . . ?
Ni3 O4 C12 C4 0.4(4) . . . . ?
Ni3 O5 C31 C21 -3.5(4) . . . . ?
Ni3 O6 C22 C23 -148.44(16) . . . . ?
Ni3 O6 C22 C21 29.4(3) . . . . ?
Ni4 O10 C42 C43 -168.89(15) . . . . ?
Ni4 O10 C42 C41 8.4(3) . . . . ?
Ni4 O7 C23 C24 17.8(3) . . . . ?
Ni4 O7 C23 C22 -166.20(15) . . . . ?
Ni4 O8 C32 C24 -6.1(4) . . . . ?
Ni4 O9 C51 C41 -1.9(4) . . . . ?
O3 C3 C2 O2 -1.6(3) . . . . ?
O3 C3 C2 C1 178.1(2) . . . . ?
O3 C3 C4 C5 -177.5(2) . . . . ?
O3 C3 C4 C12 0.9(4) . . . . ?
O2 C2 C1 C10 177.4(2) . . . . ?
O2 C2 C1 C11 -2.6(4) . . . . ?
O10 C42 C43 O11 -1.2(3) . . . . ?
O10 C42 C43 C44 177.6(2) . . . . ?
O10 C42 C41 C51 -7.7(4) . . . . ?
O10 C42 C41 C50 -179.9(2) . . . . ?
O7 C23 C24 C32 9.1(4) . . . . ?
O7 C23 C24 C25 -178.7(2) . . . . ?
O7 C23 C22 O6 3.8(3) . . . . ?
O7 C23 C22 C21 -174.2(2) . . . . ?
O12 C52 C44 C43 12.5(4) . . . . ?
O12 C52 C44 C45 -167.6(3) . . . . ?
O11 C43 C44 C52 -0.3(4) . . . . ?
O11 C43 C44 C45 179.8(2) . . . . ?
O6 C22 C21 C30 174.8(2) . . . . ?
O6 C22 C21 C31 -5.8(4) . . . . ?
C23 C24 C32 O8 -15.8(4) . . . . ?
C23 C24 C25 C30 -7.6(4) . . . . ?
C23 C24 C25 C26 171.8(2) . . . . ?
C23 C22 C21 C30 -7.5(4) . . . . ?
C23 C22 C21 C31 171.9(2) . . . . ?
C24 C23 C22 O6 -180.0(2) . . . . ?
C24 C23 C22 C21 2.1(4) . . . . ?
C24 C25 C30 C21 2.2(3) . . . . ?
C24 C25 C30 C29 -177.3(2) . . . . ?
C24 C25 C26 C27 177.1(2) . . . . ?
C3 C2 C1 C10 -2.2(3) . . . . ?
C3 C2 C1 C11 177.8(2) . . . . ?
C3 C4 C12 O4 -10.4(4) . . . . ?
C42 C43 C44 C52 -178.9(2) . . . . ?
C42 C43 C44 C45 1.2(3) . . . . ?
C42 C41 C51 O9 4.2(4) . . . . ?
C42 C41 C50 C45 4.1(3) . . . . ?
C42 C41 C50 C49 -178.4(2) . . . . ?
C22 C23 C24 C32 -166.7(2) . . . . ?
C22 C23 C24 C25 5.5(4) . . . . ?
C22 C21 C30 C25 5.4(4) . . . . ?
C22 C21 C30 C29 -175.1(2) . . . . ?
C22 C21 C31 O5 -9.1(5) . . . . ?
C2 C3 C4 C5 2.6(4) . . . . ?
C2 C3 C4 C12 -179.0(2) . . . . ?
C2 C1 C11 O1 11.7(4) . . . . ?
C9 C10 C1 C2 -169.6(2) . . . . ?
C9 C10 C1 C11 10.4(4) . . . . ?
C9 C10 C5 C4 170.3(2) . . . . ?
C9 C10 C5 C6 -5.9(4) . . . . ?
C9 C8 C7 C6 -3.7(5) . . . . ?
C43 C42 C41 C51 169.4(2) . . . . ?
C43 C42 C41 C50 -2.8(3) . . . . ?
C21 C30 C29 C28 179.7(2) . . . . ?
C32 C24 C25 C30 164.8(2) . . . . ?
C32 C24 C25 C26 -15.8(4) . . . . ?
C25 C24 C32 O8 171.9(2) . . . . ?
C25 C30 C29 C28 -0.8(4) . . . . ?
C25 C26 C27 C28 1.1(4) . . . . ?
C41 C42 C43 O11 -178.6(2) . . . . ?
C41 C42 C43 C44 0.2(3) . . . . ?
C41 C50 C49 C48 -174.4(3) . . . . ?
C10 C9 C8 C7 1.7(4) . . . . ?
C10 C1 C11 O1 -168.3(3) . . . . ?
C10 C5 C4 C3 1.1(4) . . . . ?
C10 C5 C4 C12 -177.4(2) . . . . ?
C10 C5 C6 C7 4.2(4) . . . . ?
C51 C41 C50 C45 -168.5(2) . . . . ?
C51 C41 C50 C49 9.1(4) . . . . ?
C30 C21 C31 O5 170.3(3) . . . . ?
C30 C25 C26 C27 -3.5(4) . . . . ?
C30 C29 C28 C27 -1.6(4) . . . . ?
C31 C21 C30 C25 -174.1(2) . . . . ?
C31 C21 C30 C29 5.4(4) . . . . ?
C1 C10 C5 C4 -5.2(3) . . . . ?
C1 C10 C5 C6 178.5(2) . . . . ?
C5 C10 C1 C2 5.8(4) . . . . ?
C5 C10 C1 C11 -174.2(2) . . . . ?
C5 C4 C12 O4 168.0(3) . . . . ?
C45 C50 C49 C48 3.2(4) . . . . ?
C45 C46 C47 C48 1.6(4) . . . . ?
C44 C45 C50 C41 -2.7(3) . . . . ?
C44 C45 C50 C49 179.6(2) . . . . ?
C44 C45 C46 C47 178.0(2) . . . . ?
C4 C3 C2 O2 178.3(2) . . . . ?
C4 C3 C2 C1 -2.0(4) . . . . ?
C4 C5 C6 C7 -172.0(3) . . . . ?
C50 C41 C51 O9 176.5(2) . . . . ?
C50 C45 C44 C43 0.1(3) . . . . ?
C50 C45 C44 C52 -179.8(2) . . . . ?
C50 C45 C46 C47 0.6(4) . . . . ?
C50 C49 C48 C47 -1.0(4) . . . . ?
C26 C25 C30 C21 -177.2(2) . . . . ?
C26 C25 C30 C29 3.3(4) . . . . ?
C29 C28 C27 C26 1.5(4) . . . . ?
C8 C9 C10 C1 178.7(3) . . . . ?
C8 C9 C10 C5 3.2(4) . . . . ?
C8 C7 C6 C5 0.7(5) . . . . ?
C46 C45 C44 C43 -177.3(2) . . . . ?
C46 C45 C44 C52 2.8(4) . . . . ?
C46 C45 C50 C41 174.8(2) . . . . ?
C46 C45 C50 C49 -2.9(4) . . . . ?
C46 C47 C48 C49 -1.4(4) . . . . ?
C6 C5 C4 C3 177.2(2) . . . . ?
C6 C5 C4 C12 -1.3(4) . . . . ?
